data_3000186
loop_
_publ_author_name
'Katrusiak, A.'
'Tomkowiak, H.'

_journal_name_full 'To be published in CGD'
_chemical_formula_sum 'C3 H6 N2 S'
_chemical_name_systematic
; 
 imidazolidine-2-thione 
;
_symmetry_space_group_name_Hall '-P 2ybc'
_symmetry_space_group_name_H-M 'P 1 21/c 1'
_cell_angle_alpha 90.00
_cell_angle_beta 100.72(8)
_cell_angle_gamma 90.00
_cell_length_a 5.632(14)
_cell_length_b 13.8756(14)
_cell_length_c 5.5808(11)
_cell_measurement_temperature 296(2)
_cell_volume 428.5(11)
_diffrn_ambient_temperature 296(2)
_diffrn_radiation_type MoK\a
_diffrn_radiation_wavelength 0.71073
_refine_ls_goodness_of_fit_ref 1.122
_refine_ls_R_factor_all 0.0298
_refine_ls_R_factor_gt 0.0232
_refine_ls_wR_factor_gt 0.0536
_refine_ls_wR_factor_ref 0.0565
_cod_database_code 3000186
_cod_hold_until_date 2018-08-25

loop_
_atom_site_label
_atom_site_fract_x
_atom_site_fract_y
_atom_site_fract_z
? ? ? ?
